data_8101015
loop_
_publ_author_name
'Wattenbach, Carsten'
'Flock, Susanne'
'Frauenrath, Herbert'
'Palme-K\"onig, Rouven'
'M\"uller, Ulrich'

_publ_section_title
;
Crystal structure of N-(2-tert-butyl-5-ethyl-4H-1,3-dioxin-4-yl)-4-
methyl-benzenesulfonamide, C~17~H~25~NO~4~S
;
_journal_issue 3
_journal_name_full 'Zeitschrift f\"ur Kristallographie - New Crystal Structures'
_journal_page_first 401
_journal_page_last 402
_journal_volume 216
_journal_year 2001
_chemical_formula_sum 'C17 H25 N O4 S'
_chemical_formula_weight 339.44
_chemical_melting_point 361
_space_group_IT_number 14
_symmetry_cell_setting monoclinic
_symmetry_space_group_name_Hall '-P 2ybc'
_symmetry_space_group_name_H-M 'P 1 21/c 1'
_cell_angle_alpha 90.00
_cell_angle_beta 93.659(8)
_cell_angle_gamma 90.00
_cell_formula_units_Z 4
_cell_length_a 9.5315(7)
_cell_length_b 10.661(2)
_cell_length_c 18.153(2)
_cell_measurement_temperature 243(2)
_cell_volume 1840.9(4)
_diffrn_ambient_temperature 243(2)
_exptl_crystal_density_diffrn 1.225
_cod_original_sg_symbol_H-M 'P 21/c'
_cod_database_code 8101015

loop_
_symmetry_equiv_pos_as_xyz
'x, y, z'
'-x, y+1/2, -z+1/2'
'-x, -y, -z'
'x, -y-1/2, z-1/2'

loop_
_atom_site_label
_atom_site_type_symbol
_atom_site_fract_x
_atom_site_fract_y
_atom_site_fract_z
_atom_site_U_iso_or_equiv
_atom_site_adp_type
_atom_site_occupancy
_atom_site_symmetry_multiplicity
_atom_site_calc_flag
_atom_site_refinement_flags
_atom_site_disorder_assembly
_atom_site_disorder_group
S S -0.07065(11) 0.68786(10) 0.95333(6) 0.0299(3) Uani 1 4 d . . .
N N -0.0035(4) 0.5864(3) 0.89850(18) 0.0286(9) Uani 1 4 d . . .
O1 O 0.2837(3) 0.5063(3) 0.76719(15) 0.0417(8) Uani 1 4 d . . .
C15 C 0.2468(5) 0.8045(5) 1.0930(2) 0.0461(13) Uani 1 4 d . . .
O4 O -0.1314(3) 0.6130(3) 1.00971(15) 0.0376(8) Uani 1 4 d . . .
C3 C 0.1481(5) 0.4778(5) 0.7429(3) 0.0413(13) Uani 1 4 d . . .
C14 C 0.2893(5) 0.9150(4) 1.0615(2) 0.0359(11) Uani 1 4 d . . .
C6 C 0.4809(7) 0.7110(6) 0.8048(3) 0.0521(15) Uani 1 4 d . . .
O2 O 0.1957(3) 0.6655(2) 0.83763(14) 0.0321(7) Uani 1 4 d . . .
C11 C 0.0661(4) 0.7778(4) 0.9968(2) 0.0279(10) Uani 1 4 d . . .
O3 O -0.1575(3) 0.7701(3) 0.90777(15) 0.0383(8) Uani 1 4 d . . .
C16 C 0.1356(5) 0.7353(5) 1.0604(3) 0.0455(14) Uani 1 4 d . . .
C13 C 0.2167(5) 0.9556(4) 0.9972(2) 0.0385(12) Uani 1 4 d . . .
C2 C 0.0357(5) 0.5236(4) 0.7724(2) 0.0360(11) Uani 1 4 d . . .
C12 C 0.1066(5) 0.8883(4) 0.9649(2) 0.0355(12) Uani 1 4 d . . .
C5 C 0.4389(4) 0.6087(4) 0.8583(2) 0.0368(11) Uani 1 4 d . . .
C4 C 0.2893(5) 0.5640(4) 0.8381(2) 0.0337(11) Uani 1 4 d . . .
C1 C 0.0526(5) 0.6256(4) 0.8290(2) 0.0324(11) Uani 1 4 d . . .
C17 C 0.4113(7) 0.9886(7) 1.0951(3) 0.0545(16) Uani 1 4 d . . .
C9 C -0.1102(6) 0.4889(6) 0.7436(3) 0.0573(16) Uani 1 4 d . . .
C10 C -0.1868(8) 0.5923(9) 0.7019(5) 0.082(2) Uani 1 4 d . . .
C8 C 0.4423(6) 0.6600(6) 0.9369(3) 0.0521(16) Uani 1 4 d . . .
C7 C 0.5381(7) 0.4966(7) 0.8555(4) 0.0612(17) Uani 1 4 d . . .
H9A H -0.165(4) 0.467(4) 0.785(2) 0.040(13) Uiso 1 4 d . . .
H6B H 0.478(4) 0.679(4) 0.755(2) 0.046(13) Uiso 1 4 d . . .
H8B H 0.415(5) 0.593(4) 0.970(2) 0.056(16) Uiso 1 4 d . . .
H7C H 0.503(5) 0.422(5) 0.885(3) 0.070(18) Uiso 1 4 d . . .
H3 H 0.145(5) 0.410(4) 0.703(2) 0.066(15) Uiso 1 4 d . . .
H15 H 0.294(4) 0.776(4) 1.138(2) 0.048(13) Uiso 1 4 d . . .
H17C H 0.424(6) 0.990(5) 1.149(3) 0.09(2) Uiso 1 4 d . . .
H4 H 0.265(4) 0.496(3) 0.874(2) 0.033(12) Uiso 1 4 d . . .
H1 H 0.002(4) 0.700(4) 0.813(2) 0.039(13) Uiso 1 4 d . . .
H10A H -0.208(6) 0.663(6) 0.733(3) 0.10(2) Uiso 1 4 d . . .
H13 H 0.248(5) 1.032(4) 0.971(2) 0.062(15) Uiso 1 4 d . . .
H8A H 0.537(5) 0.687(4) 0.952(2) 0.043(13) Uiso 1 4 d . . .
H12 H 0.053(4) 0.916(4) 0.921(2) 0.043(13) Uiso 1 4 d . . .
H17B H 0.497(7) 0.951(6) 1.088(4) 0.11(3) Uiso 1 4 d . . .
H10B H -0.266(6) 0.566(5) 0.679(3) 0.09(2) Uiso 1 4 d . . .
H6A H 0.425(6) 0.790(5) 0.805(3) 0.077(19) Uiso 1 4 d . . .
H H 0.042(4) 0.524(4) 0.921(2) 0.039(14) Uiso 1 4 d . . .
H6C H 0.575(6) 0.734(5) 0.817(3) 0.09(2) Uiso 1 4 d . . .
H9B H -0.107(5) 0.409(4) 0.712(2) 0.063(15) Uiso 1 4 d . . .
H7A H 0.542(5) 0.457(4) 0.809(3) 0.057(16) Uiso 1 4 d . . .
H7B H 0.627(5) 0.522(4) 0.871(3) 0.061(17) Uiso 1 4 d . . .
H17A H 0.427(7) 1.065(6) 1.070(3) 0.12(3) Uiso 1 4 d . . .
H8C H 0.389(5) 0.743(5) 0.941(3) 0.072(18) Uiso 1 4 d . . .
H16 H 0.113(5) 0.662(4) 1.087(2) 0.053(15) Uiso 1 4 d . . .
H10C H -0.131(6) 0.630(5) 0.663(3) 0.08(2) Uiso 1 4 d . . .

loop_
_atom_site_aniso_label
_atom_site_aniso_U_11
_atom_site_aniso_U_22
_atom_site_aniso_U_33
_atom_site_aniso_U_23
_atom_site_aniso_U_13
_atom_site_aniso_U_12
S 0.0244(6) 0.0361(6) 0.0293(5) -0.0019(5) 0.0011(4) -0.0009(6)
N 0.030(2) 0.027(2) 0.0286(19) -0.0025(17) 0.0026(17) -0.0015(18)
O1 0.032(2) 0.054(2) 0.0395(18) -0.0144(16) 0.0077(15) -0.0031(17)
C15 0.051(3) 0.053(3) 0.032(3) 0.001(3) -0.015(2) -0.007(3)
O4 0.0305(19) 0.0455(19) 0.0378(17) 0.0037(15) 0.0113(14) -0.0051(16)
C3 0.037(3) 0.049(3) 0.037(3) -0.013(2) 0.005(2) -0.008(3)
C14 0.031(3) 0.042(3) 0.035(2) -0.015(2) 0.009(2) -0.004(2)
C6 0.040(4) 0.068(4) 0.049(3) -0.004(3) 0.006(3) -0.022(3)
O2 0.0227(17) 0.0353(17) 0.0383(16) -0.0026(14) 0.0025(13) -0.0041(14)
C11 0.028(3) 0.028(2) 0.028(2) -0.0049(18) 0.002(2) 0.002(2)
O3 0.0282(18) 0.0457(18) 0.0400(17) 0.0027(15) -0.0057(14) 0.0106(15)
C16 0.049(3) 0.044(3) 0.042(3) 0.007(3) -0.012(3) -0.011(3)
C13 0.039(3) 0.042(3) 0.036(3) -0.002(2) 0.007(2) -0.008(2)
C2 0.028(3) 0.052(3) 0.028(2) -0.008(2) 0.002(2) -0.006(2)
C12 0.030(3) 0.040(3) 0.036(3) -0.003(2) -0.003(2) 0.003(2)
C5 0.022(3) 0.050(3) 0.038(3) -0.004(2) 0.002(2) 0.002(2)
C4 0.032(3) 0.036(3) 0.034(3) -0.004(2) 0.003(2) 0.002(2)
C1 0.022(3) 0.043(3) 0.032(2) -0.001(2) -0.002(2) -0.002(2)
C17 0.039(4) 0.079(5) 0.045(3) -0.008(3) -0.002(3) -0.019(4)
C9 0.040(3) 0.092(5) 0.042(3) -0.027(3) 0.008(3) -0.017(4)
C10 0.043(4) 0.123(7) 0.076(5) -0.025(5) -0.020(4) 0.009(5)
C8 0.040(4) 0.076(5) 0.039(3) -0.015(3) -0.005(3) -0.004(3)
C7 0.039(4) 0.083(5) 0.062(4) -0.007(4) 0.001(3) 0.009(4)

loop_
_geom_bond_atom_site_label_1
_geom_bond_atom_site_label_2
_geom_bond_distance
_geom_bond_site_symmetry_2
_geom_bond_publ_flag
S O3 1.432(3) . ?
S O4 1.447(3) . ?
S N 1.629(3) . ?
S C11 1.764(4) . ?
N C1 1.463(5) . ?
O1 C3 1.373(5) . ?
O1 C4 1.425(5) . ?
C15 C14 1.381(6) . ?
C15 C16 1.392(6) . ?
C3 C2 1.321(6) . ?
C14 C13 1.386(6) . ?
C14 C17 1.500(6) . ?
C6 C5 1.530(7) . ?
O2 C4 1.402(5) . ?
O2 C1 1.428(5) . ?
C11 C16 1.371(6) . ?
C11 C12 1.379(6) . ?
C13 C12 1.373(6) . ?
C2 C1 1.498(6) . ?
C2 C9 1.500(6) . ?
C5 C4 1.526(6) . ?
C5 C7 1.526(7) . ?
C5 C8 1.527(6) . ?
C9 C10 1.499(9) . ?

loop_
_cod_related_entry_id
_cod_related_entry_database
_cod_related_entry_code
1 ChemSpider 4402136
